data_8101912
loop_
_publ_author_name
'Hu, M.-L.'
'Chen, F.'

_publ_section_title
;
Crystal structure of bis(2,2'-biimidazol-1-ium) tetra-chloroferrate
(III) chloride, (C~6~H~7~N~4~)~2~[FeCl~4~]Cl
;
_journal_issue 1
_journal_name_full 'Zeitschrift f\"ur Kristallographie - New Crystal Structures'
_journal_page_first 47
_journal_page_last 48
_journal_volume 221
_journal_year 2006
_chemical_formula_moiety '2(C6 H7 N4), Cl4 Fe, Cl'
_chemical_formula_sum 'C12 H14 Cl5 Fe N8'
_chemical_formula_weight 503.41
_chemical_name_systematic
; 
bis(2,2'-biimidazol-1-ium) tetrachloroferrate(III) chloride 
;
_space_group_IT_number 14
_symmetry_cell_setting monoclinic
_symmetry_space_group_name_Hall '-P 2ybc'
_symmetry_space_group_name_H-M 'P 1 21/c 1'
_atom_sites_solution_hydrogens geom
_atom_sites_solution_primary direct
_atom_sites_solution_secondary difmap
_audit_creation_method SHELXL-97
_cell_angle_alpha 90.00
_cell_angle_beta 96.405(1)
_cell_angle_gamma 90.00
_cell_formula_units_Z 4
_cell_length_a 7.1902(5)
_cell_length_b 12.7155(9)
_cell_length_c 21.7528(16)
_cell_measurement_reflns_used 2191
_cell_measurement_temperature 298(2)
_cell_measurement_theta_max 24.12
_cell_measurement_theta_min 2.58
_cell_volume 1976.4(2)
_computing_cell_refinement 'SAINT (Bruker, 2002)'
_computing_data_collection 'SMART (Bruker, 2002)'
_computing_data_reduction SAINT
_computing_molecular_graphics 'SHELXTL (Bruker, 2002)'
_computing_publication_material SHELXL-97
_computing_structure_refinement 'SHELXL-97 (Sheldrick, 1997)'
_computing_structure_solution 'SHELXS-97 (Sheldrick, 1997)'
_diffrn_ambient_temperature 298(2)
_diffrn_measured_fraction_theta_full 0.999
_diffrn_measured_fraction_theta_max 0.999
_diffrn_measurement_device_type 'Bruker SMART APEX CCD'
_diffrn_measurement_method phi/omega
_diffrn_radiation_monochromator graphite
_diffrn_radiation_source 'fine-focus sealed tube'
_diffrn_radiation_type MoK\a
_diffrn_radiation_wavelength 0.71073
_diffrn_reflns_av_R_equivalents 0.0593
_diffrn_reflns_av_sigmaI/netI 0.0458
_diffrn_reflns_limit_h_max 8
_diffrn_reflns_limit_h_min -8
_diffrn_reflns_limit_k_max 15
_diffrn_reflns_limit_k_min -15
_diffrn_reflns_limit_l_max 26
_diffrn_reflns_limit_l_min -25
_diffrn_reflns_number 19027
_diffrn_reflns_theta_full 25.26
_diffrn_reflns_theta_max 25.26
_diffrn_reflns_theta_min 1.86
_diffrn_standards_number 0
_exptl_absorpt_coefficient_mu 1.454
_exptl_absorpt_correction_T_max 0.8926
_exptl_absorpt_correction_T_min 0.6949
_exptl_absorpt_correction_type multi-scan
_exptl_absorpt_process_details '(SADABS, Bruker 2002)'
_exptl_crystal_colour yellow
_exptl_crystal_density_diffrn 1.692
_exptl_crystal_density_method 'not measured'
_exptl_crystal_description block
_exptl_crystal_F_000 1012
_exptl_crystal_size_max 0.27
_exptl_crystal_size_mid 0.09
_exptl_crystal_size_min 0.08
_refine_diff_density_max 0.702
_refine_diff_density_min -0.542
_refine_diff_density_rms 0.096
_refine_ls_extinction_method none
_refine_ls_goodness_of_fit_ref 1.323
_refine_ls_hydrogen_treatment mixed
_refine_ls_matrix_type full
_refine_ls_number_parameters 253
_refine_ls_number_reflns 3584
_refine_ls_number_restraints 6
_refine_ls_restrained_S_all 1.322
_refine_ls_R_factor_all 0.0979
_refine_ls_R_factor_gt 0.0850
_refine_ls_shift/su_max 0.001
_refine_ls_shift/su_mean 0.000
_refine_ls_structure_factor_coef Fsqd
_refine_ls_weighting_details 'calc w=1/[\s^2^(Fo^2^)+(0.0435P)^2^+5.0810P] where P=(Fo^2^+2Fc^2^)/3'
_refine_ls_weighting_scheme calc
_refine_ls_wR_factor_gt 0.1600
_refine_ls_wR_factor_ref 0.1656
_reflns_number_gt 3134
_reflns_number_total 3584
_reflns_threshold_expression I>2sigma(I)
_cod_data_source_file 1267-1705.cff
_cod_data_source_block I
_cod_depositor_comments
;
The following automatic conversions were performed:
'_symmetry_cell_setting' value 'Monoclinic' changed to 'monoclinic'
according to '/home/saulius/struct/CIF-dictionaries/cif_core.dic'
dictionary named 'cif_core.dic' version 2.4.1 from
2010-06-29.

'_exptl_absorpt_correction_type' value 'Multi-scan' changed
to 'multi-scan' according to
'/home/saulius/struct/CIF-dictionaries/cif_core.dic' dictionary named
'cif_core.dic' version 2.4.1 from 2010-06-29.

Automatic conversion script
Id: cif_fix_enum 1555 2011-01-17 13:19:09Z saulius 
;
_cod_original_sg_symbol_H-M P12(1)/c1
_cod_database_code 8101912

loop_
_symmetry_equiv_pos_as_xyz
'x, y, z'
'-x, y+1/2, -z+1/2'
'-x, -y, -z'
'x, -y-1/2, z-1/2'

loop_
_atom_site_label
_atom_site_type_symbol
_atom_site_fract_x
_atom_site_fract_y
_atom_site_fract_z
_atom_site_U_iso_or_equiv
_atom_site_adp_type
_atom_site_occupancy
_atom_site_symmetry_multiplicity
_atom_site_Wyckoff_symbol
_atom_site_calc_flag
_atom_site_refinement_flags
_atom_site_disorder_assembly
_atom_site_disorder_group
Fe1 Fe 0.49248(13) 0.19960(7) 0.25667(4) 0.0347(3) Uani 1 4 e d . . .
Cl1 Cl 0.5453(3) 0.25311(14) 0.35283(8) 0.0573(5) Uani 1 4 e d . . .
Cl2 Cl 0.2248(2) 0.25874(14) 0.21219(9) 0.0517(5) Uani 1 4 e d . . .
Cl3 Cl 0.7165(2) 0.25435(16) 0.20347(8) 0.0538(5) Uani 1 4 e d . . .
Cl4 Cl 0.4875(3) 0.02836(13) 0.25441(9) 0.0670(6) Uani 1 4 e d . . .
Cl5 Cl 0.1620(3) 0.75237(12) 0.46767(8) 0.0499(5) Uani 1 4 e d . . .
N1 N 0.0919(8) -0.0282(4) 0.3939(2) 0.0386(13) Uani 1 4 e d D . .
H1N H 0.113(9) -0.091(2) 0.405(3) 0.046 Uiso 1 4 e d D . .
N2 N 0.0990(7) 0.1443(4) 0.3954(2) 0.0352(12) Uani 1 4 e d . . .
N3 N 0.3045(8) 0.1385(4) 0.5217(2) 0.0362(12) Uani 1 4 e d D . .
H3N H 0.289(9) 0.203(2) 0.512(3) 0.043 Uiso 1 4 e d D . .
N4 N 0.2827(7) -0.0293(4) 0.5240(2) 0.0342(12) Uani 1 4 e d D . .
H4N H 0.270(9) -0.092(2) 0.510(3) 0.041 Uiso 1 4 e d D . .
N5 N 0.3042(7) 0.3585(4) 0.5166(2) 0.0356(12) Uani 1 4 e d . . .
N6 N 0.2847(7) 0.5294(4) 0.5255(2) 0.0351(12) Uani 1 4 e d D . .
H6N H 0.267(9) 0.592(2) 0.512(3) 0.042 Uiso 1 4 e d D . .
N7 N 0.0947(8) 0.5376(4) 0.3950(2) 0.0373(12) Uani 1 4 e d D . .
H7N H 0.106(9) 0.600(2) 0.409(3) 0.045 Uiso 1 4 e d D . .
N8 N 0.0903(8) 0.3690(4) 0.3922(2) 0.0363(12) Uani 1 4 e d D . .
H8N H 0.106(9) 0.3032(19) 0.398(3) 0.044 Uiso 1 4 e d D . .
C1 C 0.0099(10) 0.0038(5) 0.3383(3) 0.0455(17) Uani 1 4 e d . . .
H1 H -0.0402 -0.0386 0.3058 0.055 Uiso 1 4 e calc R . .
C2 C 0.0156(9) 0.1102(5) 0.3396(3) 0.0419(16) Uani 1 4 e d . . .
H2 H -0.0306 0.1537 0.3071 0.050 Uiso 1 4 e calc R . .
C3 C 0.1464(8) 0.0582(4) 0.4274(3) 0.0288(13) Uani 1 4 e d . . .
C4 C 0.2418(8) 0.0557(4) 0.4893(3) 0.0298(13) Uani 1 4 e d . . .
C5 C 0.3887(9) 0.1052(5) 0.5780(3) 0.0416(16) Uani 1 4 e d . . .
H5 H 0.4456 0.1478 0.6094 0.050 Uiso 1 4 e calc R . .
C6 C 0.3742(9) 0.0004(5) 0.5796(3) 0.0392(16) Uani 1 4 e d . . .
H6 H 0.4179 -0.0436 0.6123 0.047 Uiso 1 4 e calc R . .
C7 C 0.0058(10) 0.4040(5) 0.3368(3) 0.0429(16) Uani 1 4 e d . . .
H7 H -0.0427 0.3622 0.3038 0.052 Uiso 1 4 e calc R . .
C8 C 0.0049(10) 0.5094(5) 0.3385(3) 0.0450(17) Uani 1 4 e d . . .
H8 H -0.0464 0.5545 0.3074 0.054 Uiso 1 4 e calc R . .
C9 C 0.1456(8) 0.4512(4) 0.4269(3) 0.0292(13) Uani 1 4 e d . . .
C10 C 0.2422(8) 0.4460(4) 0.4886(3) 0.0308(13) Uani 1 4 e d . . .
C11 C 0.3767(9) 0.4942(5) 0.5792(3) 0.0394(16) Uani 1 4 e d . . .
H11 H 0.4226 0.5345 0.6133 0.047 Uiso 1 4 e calc R . .
C12 C 0.3881(10) 0.3893(5) 0.5735(3) 0.0441(16) Uani 1 4 e d . . .
H12 H 0.4447 0.3442 0.6036 0.053 Uiso 1 4 e calc R . .

loop_
_atom_site_aniso_label
_atom_site_aniso_U_11
_atom_site_aniso_U_22
_atom_site_aniso_U_33
_atom_site_aniso_U_23
_atom_site_aniso_U_13
_atom_site_aniso_U_12
Fe1 0.0407(5) 0.0264(5) 0.0356(5) 0.0003(4) -0.0015(4) 0.0021(4)
Cl1 0.0919(14) 0.0374(9) 0.0414(10) -0.0076(8) 0.0025(9) -0.0053(10)
Cl2 0.0391(9) 0.0430(10) 0.0716(12) 0.0123(9) -0.0007(8) 0.0065(8)
Cl3 0.0412(9) 0.0712(13) 0.0484(10) 0.0053(9) 0.0025(8) -0.0018(9)
Cl4 0.1023(16) 0.0278(9) 0.0644(12) -0.0050(9) -0.0202(11) 0.0047(10)
Cl5 0.0754(12) 0.0174(7) 0.0548(10) -0.0019(7) -0.0022(9) 0.0000(8)
N1 0.052(3) 0.026(3) 0.037(3) 0.002(2) 0.000(3) 0.000(3)
N2 0.047(3) 0.023(3) 0.033(3) 0.001(2) -0.002(2) 0.000(2)
N3 0.051(3) 0.015(3) 0.040(3) 0.000(2) -0.004(2) 0.001(2)
N4 0.046(3) 0.020(3) 0.036(3) -0.001(2) 0.002(2) 0.002(2)
N5 0.046(3) 0.021(3) 0.039(3) 0.000(2) 0.000(2) 0.001(2)
N6 0.046(3) 0.017(3) 0.042(3) 0.000(2) 0.004(3) -0.001(2)
N7 0.053(3) 0.017(3) 0.041(3) -0.001(2) 0.000(3) 0.002(2)
N8 0.047(3) 0.017(2) 0.044(3) 0.000(2) -0.001(2) 0.002(2)
C1 0.062(5) 0.034(4) 0.039(4) -0.005(3) -0.001(3) -0.010(3)
C2 0.056(4) 0.029(4) 0.038(4) 0.007(3) -0.002(3) -0.001(3)
C3 0.031(3) 0.023(3) 0.032(3) -0.005(3) 0.002(3) 0.000(2)
C4 0.034(3) 0.022(3) 0.034(3) 0.000(3) 0.005(3) 0.007(3)
C5 0.059(4) 0.029(4) 0.035(3) -0.006(3) -0.004(3) 0.007(3)
C6 0.051(4) 0.034(4) 0.031(3) 0.005(3) -0.002(3) 0.005(3)
C7 0.059(4) 0.028(3) 0.039(4) -0.001(3) -0.007(3) -0.002(3)
C8 0.059(5) 0.033(4) 0.040(4) 0.003(3) -0.008(3) 0.010(3)
C9 0.030(3) 0.019(3) 0.039(3) 0.000(2) 0.006(3) 0.001(2)
C10 0.037(3) 0.018(3) 0.037(3) -0.001(3) 0.005(3) -0.004(3)
C11 0.053(4) 0.032(4) 0.032(3) -0.004(3) 0.001(3) -0.003(3)
C12 0.056(4) 0.032(4) 0.043(4) 0.006(3) -0.002(3) -0.002(3)

loop_
_atom_type_symbol
_atom_type_description
_atom_type_scat_dispersion_real
_atom_type_scat_dispersion_imag
_atom_type_scat_source
C C 0.0033 0.0016 'International Tables Vol C Tables 4.2.6.8 and 6.1.1.4'
H H 0.0000 0.0000 'International Tables Vol C Tables 4.2.6.8 and 6.1.1.4'
N N 0.0061 0.0033 'International Tables Vol C Tables 4.2.6.8 and 6.1.1.4'
Cl Cl 0.1484 0.1585 'International Tables Vol C Tables 4.2.6.8 and 6.1.1.4'
Fe Fe 0.3463 0.8444 'International Tables Vol C Tables 4.2.6.8 and 6.1.1.4'

loop_
_geom_angle_atom_site_label_1
_geom_angle_atom_site_label_2
_geom_angle_atom_site_label_3
_geom_angle
_geom_angle_site_symmetry_1
_geom_angle_site_symmetry_3
_geom_angle_publ_flag
Cl4 Fe1 Cl2 108.79(9) . . yes
Cl4 Fe1 Cl1 109.42(8) . . yes
Cl2 Fe1 Cl1 111.43(9) . . yes
Cl4 Fe1 Cl3 108.40(9) . . yes
Cl2 Fe1 Cl3 108.55(8) . . yes
Cl1 Fe1 Cl3 110.18(8) . . yes
C1 N1 C3 108.0(5) . . yes
C1 N1 H1N 127(5) . . no
C3 N1 H1N 125(5) . . no
C3 N2 C2 105.5(5) . . yes
C4 N3 C5 108.7(5) . . yes
C4 N3 H3N 128(5) . . no
C5 N3 H3N 123(5) . . no
C4 N4 C6 109.4(5) . . yes
C4 N4 H4N 123(4) . . no
C6 N4 H4N 127(4) . . no
C10 N5 C12 105.5(5) . . yes
C10 N6 C11 108.1(5) . . yes
C10 N6 H6N 121(5) . . no
C11 N6 H6N 131(5) . . no
C9 N7 C8 109.0(5) . . yes
C9 N7 H7N 125(5) . . no
C8 N7 H7N 126(5) . . no
C9 N8 C7 108.8(5) . . yes
C9 N8 H8N 132(4) . . no
C7 N8 H8N 119(4) . . no
N1 C1 C2 105.9(6) . . yes
N1 C1 H1 127.1 . . no
C2 C1 H1 127.1 . . no
C1 C2 N2 110.2(6) . . yes
C1 C2 H2 124.9 . . no
N2 C2 H2 124.9 . . no
N2 C3 N1 110.3(5) . . yes
N2 C3 C4 125.3(5) . . yes
N1 C3 C4 124.3(5) . . yes
N3 C4 N4 107.7(5) . . yes
N3 C4 C3 125.4(5) . . yes
N4 C4 C3 126.8(5) . . yes
C6 C5 N3 107.7(6) . . yes
C6 C5 H5 126.2 . . no
N3 C5 H5 126.2 . . no
C5 C6 N4 106.4(5) . . yes
C5 C6 H6 126.8 . . no
N4 C6 H6 126.8 . . no
C8 C7 N8 107.8(6) . . yes
C8 C7 H7 126.1 . . no
N8 C7 H7 126.1 . . no
C7 C8 N7 106.4(6) . . yes
C7 C8 H8 126.8 . . no
N7 C8 H8 126.8 . . no
N8 C9 N7 107.9(5) . . yes
N8 C9 C10 125.3(5) . . yes
N7 C9 C10 126.8(5) . . yes
N5 C10 N6 110.3(5) . . yes
N5 C10 C9 124.8(5) . . yes
N6 C10 C9 124.9(5) . . yes
C12 C11 N6 106.1(6) . . yes
C12 C11 H11 127.0 . . no
N6 C11 H11 127.0 . . no
C11 C12 N5 110.0(6) . . yes
C11 C12 H12 125.0 . . no
N5 C12 H12 125.0 . . no

loop_
_geom_bond_atom_site_label_1
_geom_bond_atom_site_label_2
_geom_bond_distance
_geom_bond_site_symmetry_2
_geom_bond_publ_flag
Fe1 Cl4 2.1781(19) . yes
Fe1 Cl2 2.1885(18) . yes
Fe1 Cl1 2.1921(19) . yes
Fe1 Cl3 2.199(2) . yes
N1 C1 1.348(8) . yes
N1 C3 1.352(7) . yes
N1 H1N 0.85(2) . no
N2 C3 1.321(7) . yes
N2 C2 1.364(8) . yes
N3 C4 1.317(7) . yes
N3 C5 1.371(8) . yes
N3 H3N 0.85(2) . no
N4 C4 1.333(7) . yes
N4 C6 1.364(8) . yes
N4 H4N 0.85(2) . no
N5 C10 1.321(7) . yes
N5 C12 1.371(8) . yes
N6 C10 1.345(7) . yes
N6 C11 1.354(8) . yes
N6 H6N 0.85(2) . no
N7 C9 1.329(7) . yes
N7 C8 1.372(8) . yes
N7 H7N 0.85(2) . no
N8 C9 1.324(7) . yes
N8 C7 1.361(8) . yes
N8 H8N 0.85(2) . no
C1 C2 1.354(9) . yes
C1 H1 0.9300 . no
C2 H2 0.9300 . no
C3 C4 1.442(8) . yes
C5 C6 1.338(9) . yes
C5 H5 0.9300 . no
C6 H6 0.9300 . no
C7 C8 1.342(9) . yes
C7 H7 0.9300 . no
C8 H8 0.9300 . no
C9 C10 1.443(8) . yes
C11 C12 1.343(9) . yes
C11 H11 0.9300 . no
C12 H12 0.9300 . no

loop_
_geom_hbond_atom_site_label_D
_geom_hbond_atom_site_label_H
_geom_hbond_atom_site_label_A
_geom_hbond_distance_DH
_geom_hbond_distance_HA
_geom_hbond_distance_DA
_geom_hbond_angle_DHA
_geom_hbond_site_symmetry_A
_geom_hbond_publ_flag
N1 H1N Cl5 0.85(2) 2.41(3) 3.230(5) 163(6) 1_545 yes
N3 H3N N5 0.85(2) 1.98(3) 2.800(7) 161(6) . yes
N4 H4N Cl5 0.85(2) 2.29(3) 3.118(5) 166(6) 1_545 yes
N6 H6N Cl5 0.85(2) 2.35(2) 3.185(5) 170(6) . yes
N7 H7N Cl5 0.85(2) 2.33(2) 3.165(5) 168(6) . yes
N8 H8N N2 0.85(2) 2.02(3) 2.859(7) 167(6) . yes
